data_2213329
loop_
_publ_author_name
'Ho, Soo Yei'
'Ng, Seik Weng'
'Tiekink, Edward R. T.'

_publ_section_title
;{(<i>Z</i>)-<i>O</i>-Ethyl
 <i>N</i>-[4-(methoxycarbonyl)phenyl]thiocarbamato-\k<i>S</i>}(tricyclohexylphosphine-\k<i>P</i>)gold(I)
;
_journal_coeditor_code HB2336
_journal_issue 5
_journal_name_full 'Acta Crystallographica Section E'
_journal_page_first m1211
_journal_page_last m1213
_journal_paper_doi 10.1107/S1600536807013268
_journal_volume 63
_journal_year 2007
_chemical_formula_iupac '[Au (C11 H12 N O3 S) (C18 H33 P1)]'
_chemical_formula_moiety 'C29 H45 Au N O3 P S'
_chemical_formula_sum 'C29 H45 Au N O3 P S'
_chemical_formula_weight 715.66
_chemical_name_systematic
;
[(Z)-O-Ethyl N-[4-(methoxycarbonyl)phenyl]thiocarbamato-
\kS](tricyclohexylphosphine-\kP)gold(I)
;
_space_group_IT_number 14
_symmetry_cell_setting monoclinic
_symmetry_space_group_name_Hall '-P 2yn'
_symmetry_space_group_name_H-M 'P 1 21/n 1'
_atom_sites_solution_hydrogens geom
_atom_sites_solution_primary direct
_atom_sites_solution_secondary difmap
_audit_creation_method SHELXL-97
_cell_angle_alpha 90
_cell_angle_beta 96.8370(10)
_cell_angle_gamma 90
_cell_formula_units_Z 4
_cell_length_a 15.2963(8)
_cell_length_b 9.1081(4)
_cell_length_c 22.2657(11)
_cell_measurement_reflns_used 8215
_cell_measurement_temperature 223(2)
_cell_measurement_theta_max 30.0
_cell_measurement_theta_min 2.4
_cell_volume 3080.0(3)
_computing_cell_refinement 'SAINT (Bruker, 2000)'
_computing_data_collection 'SMART (Bruker, 2000)'
_computing_data_reduction SAINT
_computing_molecular_graphics 'ORTEPII (Johnson, 1976) and DIAMOND (Brandenburg, 2006)'
_computing_publication_material SHELXL97
_computing_structure_refinement 'SHELXL97 (Sheldrick, 1997)'
_computing_structure_solution 'PATTY in DIRDIF92 (Beurskens <i>et al.</i>,  1992)'
_diffrn_ambient_temperature 223(2)
_diffrn_measured_fraction_theta_full 0.999
_diffrn_measured_fraction_theta_max 0.999
_diffrn_measurement_device_type 'Bruker SMART CCD'
_diffrn_measurement_method \w
_diffrn_radiation_monochromator graphite
_diffrn_radiation_source 'fine-focus sealed tube'
_diffrn_radiation_type MoK\a
_diffrn_radiation_wavelength 0.71069
_diffrn_reflns_av_R_equivalents 0.039
_diffrn_reflns_av_sigmaI/netI 0.042
_diffrn_reflns_limit_h_max 15
_diffrn_reflns_limit_h_min -19
_diffrn_reflns_limit_k_max 11
_diffrn_reflns_limit_k_min -11
_diffrn_reflns_limit_l_max 26
_diffrn_reflns_limit_l_min -28
_diffrn_reflns_number 21294
_diffrn_reflns_theta_full 27.5
_diffrn_reflns_theta_max 27.5
_diffrn_reflns_theta_min 1.7
_diffrn_standards_decay_% 0
_diffrn_standards_number 0
_exptl_absorpt_coefficient_mu 4.925
_exptl_absorpt_correction_T_max 1
_exptl_absorpt_correction_T_min 0.386
_exptl_absorpt_correction_type multi-scan
_exptl_absorpt_process_details '(SADABS; Bruker, 2000)'
_exptl_crystal_colour colourless
_exptl_crystal_density_diffrn 1.543
_exptl_crystal_density_method 'not measured'
_exptl_crystal_description block
_exptl_crystal_F_000 1440
_exptl_crystal_size_max 0.29
_exptl_crystal_size_mid 0.24
_exptl_crystal_size_min 0.10
_refine_diff_density_max 1.27
_refine_diff_density_min -0.59
_refine_ls_extinction_method none
_refine_ls_goodness_of_fit_ref 1.03
_refine_ls_hydrogen_treatment constr
_refine_ls_matrix_type full
_refine_ls_number_parameters 395
_refine_ls_number_reflns 7060
_refine_ls_number_restraints 116
_refine_ls_restrained_S_all 1.03
_refine_ls_R_factor_all 0.036
_refine_ls_R_factor_gt 0.028
_refine_ls_shift/su_max 0.003
_refine_ls_shift/su_mean 0.000
_refine_ls_structure_factor_coef Fsqd
_refine_ls_weighting_details 'calc w=1/[\s^2^(Fo^2^)+(0.0359P)^2^+0.2378P] where P=(Fo^2^+2Fc^2^)/3'
_refine_ls_weighting_scheme calc
_refine_ls_wR_factor_gt 0.069
_refine_ls_wR_factor_ref 0.071
_reflns_number_gt 6020
_reflns_number_total 7060
_reflns_threshold_expression I>2\s(I)
_cod_data_source_file hb2336.cif
_cod_data_source_block I
_cod_original_sg_symbol_H-M 'P 21/n'
_cod_database_code 2213329
_cod_database_fobs_code 2213329

loop_
_symmetry_equiv_pos_as_xyz
'x, y, z'
'-x+1/2, y+1/2, -z+1/2'
'-x, -y, -z'
'x-1/2, -y-1/2, z-1/2'

loop_
_atom_site_type_symbol
_atom_site_label
_atom_site_fract_x
_atom_site_fract_y
_atom_site_fract_z
_atom_site_U_iso_or_equiv
_atom_site_adp_type
_atom_site_calc_flag
_atom_site_refinement_flags
_atom_site_occupancy
_atom_site_disorder_assembly
_atom_site_disorder_group
Au Au 0.626952(8) 0.664517(13) 0.587216(5) 0.02938(5) Uani d . 1 . .
S S1 0.55417(7) 0.75540(11) 0.66361(4) 0.0470(2) Uani d . 1 . .
P P1 0.69273(5) 0.59305(8) 0.50617(3) 0.02611(17) Uani d . 1 . .
O O1' 0.2538(9) 1.129(2) 0.7839(7) 0.071(4) Uani d PDU 0.37(2) A 1
O O2' 0.3576(13) 1.2360(16) 0.8456(5) 0.070(5) Uani d PDU 0.37(2) A 1
O O1 0.2730(6) 1.1645(12) 0.8123(10) 0.115(5) Uani d PD 0.63(2) A 2
O O2 0.3970(7) 1.2840(10) 0.8401(3) 0.060(2) Uani d PD 0.63(2) A 2
O O3 0.63346(18) 0.5270(2) 0.71644(10) 0.0420(6) Uani d . 1 . .
N N1 0.5630(3) 0.6698(3) 0.77932(14) 0.0461(8) Uani d D 1 . .
C C1 0.5838(3) 0.6455(4) 0.72718(16) 0.0367(8) Uani d . 1 A .
C C2' 0.5016(9) 0.7773(15) 0.7876(10) 0.038(4) Uani d PGDU 0.37(2) A 1
C C3' 0.5348(7) 0.9065(17) 0.8146(9) 0.029(3) Uani d PGU 0.37(2) A 1
H H3' 0.5956 0.9163 0.8266 0.035 Uiso calc PR 0.37(2) A 1
C C4' 0.4781(9) 1.0213(14) 0.8240(7) 0.031(3) Uani d PGU 0.37(2) A 1
H H4' 0.5005 1.1087 0.8423 0.037 Uiso calc PR 0.37(2) A 1
C C5' 0.3882(8) 1.0069(13) 0.8064(7) 0.034(4) Uani d PGDU 0.37(2) A 1
C C6' 0.3551(7) 0.8777(15) 0.7793(8) 0.042(4) Uani d PGU 0.37(2) A 1
H H6' 0.2943 0.8679 0.7674 0.051 Uiso calc PR 0.37(2) A 1
C C7' 0.4118(10) 0.7629(13) 0.7700(9) 0.045(4) Uani d PGU 0.37(2) A 1
H H7' 0.3894 0.6755 0.7517 0.053 Uiso calc PR 0.37(2) A 1
C C8' 0.3250(10) 1.1265(16) 0.8102(6) 0.044(4) Uani d PDU 0.37(2) A 1
C C9' 0.3000(18) 1.370(2) 0.8520(9) 0.089(6) Uani d PDU 0.37(2) A 1
H H9A 0.3206 1.4213 0.8892 0.134 Uiso calc PR 0.37(2) A 1
H H9B 0.2395 1.3392 0.8530 0.134 Uiso calc PR 0.37(2) A 1
H H9C 0.3033 1.4354 0.8179 0.134 Uiso calc PR 0.37(2) A 1
C C2 0.5130(6) 0.7982(9) 0.7892(6) 0.038(3) Uani d PGDU 0.63(2) A 2
C C3 0.5529(5) 0.9292(10) 0.8092(5) 0.040(2) Uani d PGU 0.63(2) A 2
H H3 0.6147 0.9365 0.8149 0.048 Uiso calc PR 0.63(2) A 2
C C4 0.5017(6) 1.0496(8) 0.8208(4) 0.038(2) Uani d PGU 0.63(2) A 2
H H4 0.5287 1.1382 0.8343 0.045 Uiso calc PR 0.63(2) A 2
C C5 0.4104(6) 1.0389(8) 0.8124(4) 0.038(2) Uani d PGDU 0.63(2) A 2
C C6 0.3704(5) 0.9079(10) 0.7924(5) 0.048(2) Uani d PGU 0.63(2) A 2
H H6 0.3086 0.9007 0.7868 0.058 Uiso calc PR 0.63(2) A 2
C C7 0.4217(6) 0.7875(8) 0.7808(5) 0.049(2) Uani d PGU 0.63(2) A 2
H H7 0.3946 0.6989 0.7673 0.059 Uiso calc PR 0.63(2) A 2
C C8 0.3511(8) 1.1648(11) 0.8214(6) 0.056(3) Uani d PDU 0.63(2) A 2
C C9 0.3485(10) 1.4244(12) 0.8527(5) 0.090(4) Uani d PDU 0.63(2) A 2
H H9D 0.3908 1.5029 0.8623 0.135 Uiso calc PR 0.63(2) A 2
H H9E 0.3154 1.4088 0.8867 0.135 Uiso calc PR 0.63(2) A 2
H H9F 0.3085 1.4510 0.8173 0.135 Uiso calc PR 0.63(2) A 2
C C10 0.6565(3) 0.4305(5) 0.76797(18) 0.0573(11) Uani d . 1 . .
H H10A 0.6037 0.4053 0.7868 0.069 Uiso calc R 1 . .
H H10B 0.6984 0.4793 0.7982 0.069 Uiso calc R 1 . .
C C11 0.6962(4) 0.2963(5) 0.7456(2) 0.0704(14) Uani d . 1 . .
H H11A 0.7156 0.2324 0.7794 0.106 Uiso calc R 1 . .
H H11B 0.7463 0.3230 0.7249 0.106 Uiso calc R 1 . .
H H11C 0.6529 0.2455 0.7177 0.106 Uiso calc R 1 . .
C C12 0.7980(2) 0.6873(3) 0.50055(14) 0.0311(7) Uani d . 1 . .
H H12 0.7828 0.7770 0.4764 0.037 Uiso calc R 1 . .
C C13 0.8649(2) 0.6042(4) 0.46714(16) 0.0396(8) Uani d . 1 . .
H H13A 0.8838 0.5153 0.4898 0.047 Uiso calc R 1 . .
H H13B 0.8367 0.5742 0.4272 0.047 Uiso calc R 1 . .
C C14 0.9450(3) 0.6986(5) 0.45969(18) 0.0503(10) Uani d . 1 . .
H H14A 0.9877 0.6407 0.4402 0.060 Uiso calc R 1 . .
H H14B 0.9270 0.7823 0.4334 0.060 Uiso calc R 1 . .
C C15 0.9878(2) 0.7542(5) 0.51997(18) 0.0476(9) Uani d . 1 . .
H H15A 1.0364 0.8201 0.5134 0.057 Uiso calc R 1 . .
H H15B 1.0125 0.6709 0.5442 0.057 Uiso calc R 1 . .
C C16 0.9228(3) 0.8361(4) 0.5550(2) 0.0465(10) Uani d . 1 . .
H H16A 0.9520 0.8631 0.5950 0.056 Uiso calc R 1 . .
H H16B 0.9039 0.9266 0.5334 0.056 Uiso calc R 1 . .
C C17 0.8428(2) 0.7412(4) 0.56204(15) 0.0367(8) Uani d . 1 . .
H H17A 0.8005 0.7981 0.5823 0.044 Uiso calc R 1 . .
H H17B 0.8610 0.6563 0.5876 0.044 Uiso calc R 1 . .
C C18 0.7123(2) 0.3951(3) 0.50597(15) 0.0342(7) Uani d . 1 . .
H H18 0.7442 0.3705 0.4711 0.041 Uiso calc R 1 . .
C C19 0.6249(3) 0.3130(3) 0.4994(2) 0.0492(10) Uani d . 1 . .
H H19A 0.5914 0.3379 0.4604 0.059 Uiso calc R 1 . .
H H19B 0.5904 0.3439 0.5315 0.059 Uiso calc R 1 . .
C C20 0.6394(4) 0.1470(4) 0.5030(3) 0.0688(15) Uani d . 1 . .
H H20A 0.5822 0.0977 0.5015 0.083 Uiso calc R 1 . .
H H20B 0.6673 0.1148 0.4678 0.083 Uiso calc R 1 . .
C C21 0.6969(3) 0.1017(4) 0.5605(3) 0.0744(15) Uani d . 1 . .
H H21A 0.6661 0.1232 0.5957 0.089 Uiso calc R 1 . .
H H21B 0.7077 -0.0043 0.5597 0.089 Uiso calc R 1 . .
C C22 0.7832(3) 0.1820(4) 0.5665(3) 0.0620(13) Uani d . 1 . .
H H22A 0.8166 0.1527 0.5335 0.074 Uiso calc R 1 . .
H H22B 0.8177 0.1551 0.6048 0.074 Uiso calc R 1 . .
C C23 0.7692(3) 0.3493(3) 0.56454(18) 0.0457(9) Uani d . 1 . .
H H23A 0.7404 0.3800 0.5995 0.055 Uiso calc R 1 . .
H H23B 0.8264 0.3988 0.5669 0.055 Uiso calc R 1 . .
C C24 0.6211(2) 0.6351(4) 0.43583(14) 0.0327(7) Uani d . 1 . .
H H24 0.5670 0.5761 0.4370 0.039 Uiso calc R 1 . .
C C25 0.6580(3) 0.5922(5) 0.37796(15) 0.0501(10) Uani d . 1 . .
H H25A 0.6714 0.4869 0.3786 0.060 Uiso calc R 1 . .
H H25B 0.7127 0.6461 0.3749 0.060 Uiso calc R 1 . .
C C26 0.5910(3) 0.6274(6) 0.32337(19) 0.0693(14) Uani d . 1 . .
H H26A 0.6165 0.6042 0.2862 0.083 Uiso calc R 1 . .
H H26B 0.5387 0.5658 0.3246 0.083 Uiso calc R 1 . .
C C27 0.5643(3) 0.7872(7) 0.3226(2) 0.0785(17) Uani d . 1 . .
H H27A 0.6157 0.8486 0.3178 0.094 Uiso calc R 1 . .
H H27B 0.5199 0.8052 0.2879 0.094 Uiso calc R 1 . .
C C28 0.5278(3) 0.8288(5) 0.3796(2) 0.0639(14) Uani d . 1 . .
H H28A 0.4729 0.7747 0.3822 0.077 Uiso calc R 1 . .
H H28B 0.5140 0.9339 0.3787 0.077 Uiso calc R 1 . .
C C29 0.5924(3) 0.7953(4) 0.43506(18) 0.0464(9) Uani d . 1 . .
H H29A 0.5648 0.8165 0.4716 0.056 Uiso calc R 1 . .
H H29B 0.6442 0.8587 0.4352 0.056 Uiso calc R 1 . .

loop_
_atom_site_aniso_label
_atom_site_aniso_U_11
_atom_site_aniso_U_22
_atom_site_aniso_U_33
_atom_site_aniso_U_12
_atom_site_aniso_U_13
_atom_site_aniso_U_23
Au 0.03426(8) 0.03075(8) 0.02415(8) 0.00497(5) 0.00773(5) 0.00052(4)
S1 0.0640(6) 0.0502(5) 0.0303(4) 0.0239(5) 0.0197(4) 0.0072(4)
P1 0.0308(4) 0.0243(4) 0.0236(4) 0.0045(3) 0.0051(3) 0.0003(3)
O1' 0.055(6) 0.074(8) 0.083(7) 0.013(5) 0.005(5) 0.009(5)
O2' 0.073(8) 0.062(7) 0.075(7) 0.017(6) 0.007(6) -0.001(5)
O1 0.048(5) 0.066(6) 0.236(17) 0.019(4) 0.036(7) 0.025(7)
O2 0.069(5) 0.059(4) 0.050(3) 0.023(4) 0.002(3) -0.001(3)
O3 0.0537(15) 0.0401(13) 0.0322(13) 0.0128(12) 0.0052(11) 0.0011(10)
N1 0.060(2) 0.0513(19) 0.0279(16) 0.0101(16) 0.0094(15) -0.0009(13)
C1 0.040(2) 0.0413(19) 0.0290(17) 0.0014(16) 0.0059(15) -0.0013(13)
C2' 0.053(8) 0.042(6) 0.020(6) -0.001(6) 0.005(6) -0.002(5)
C3' 0.021(5) 0.045(7) 0.021(5) 0.000(5) 0.001(4) 0.000(5)
C4' 0.028(6) 0.039(6) 0.025(5) -0.011(5) 0.002(5) 0.002(4)
C5' 0.021(5) 0.056(7) 0.028(5) -0.002(6) 0.007(4) 0.004(5)
C6' 0.042(6) 0.046(6) 0.040(7) 0.000(5) 0.005(5) -0.004(5)
C7' 0.036(6) 0.047(6) 0.052(8) 0.002(5) 0.009(5) -0.005(5)
C8' 0.041(8) 0.047(7) 0.046(6) 0.001(6) 0.016(6) -0.007(5)
C9' 0.091(10) 0.065(8) 0.111(10) 0.028(7) 0.008(8) 0.000(7)
C2 0.044(4) 0.050(5) 0.022(4) 0.003(4) 0.013(3) 0.004(4)
C3 0.042(4) 0.049(4) 0.030(4) -0.004(4) 0.009(4) -0.003(3)
C4 0.040(4) 0.046(4) 0.028(3) -0.007(3) 0.006(3) 0.001(3)
C5 0.040(5) 0.051(4) 0.025(3) -0.002(4) 0.011(3) 0.008(3)
C6 0.033(4) 0.068(5) 0.045(5) -0.013(4) 0.008(3) 0.010(4)
C7 0.058(5) 0.051(4) 0.038(4) -0.018(4) 0.005(4) -0.006(3)
C8 0.053(5) 0.055(5) 0.060(6) 0.008(5) 0.007(5) 0.025(5)
C9 0.080(7) 0.083(6) 0.103(6) 0.021(5) -0.002(5) 0.028(5)
C10 0.073(3) 0.054(2) 0.042(2) 0.016(2) -0.001(2) 0.0075(18)
C11 0.078(4) 0.064(3) 0.069(3) 0.027(3) 0.006(3) 0.015(2)
C12 0.0331(18) 0.0319(16) 0.0288(17) 0.0026(14) 0.0065(14) 0.0008(12)
C13 0.0352(19) 0.052(2) 0.0321(18) 0.0046(18) 0.0078(15) -0.0073(16)
C14 0.040(2) 0.069(3) 0.046(2) 0.001(2) 0.0188(18) 0.0001(19)
C15 0.033(2) 0.052(2) 0.059(2) -0.0048(18) 0.0105(17) -0.0015(19)
C16 0.039(2) 0.040(2) 0.060(3) -0.0001(17) 0.0062(19) -0.0097(17)
C17 0.0337(18) 0.0402(18) 0.0370(18) 0.0029(16) 0.0081(14) -0.0097(15)
C18 0.0390(19) 0.0254(15) 0.0393(19) 0.0073(15) 0.0095(15) -0.0006(13)
C19 0.048(2) 0.0258(17) 0.074(3) 0.0004(16) 0.007(2) -0.0015(17)
C20 0.066(3) 0.0257(19) 0.116(5) -0.006(2) 0.019(3) -0.012(2)
C21 0.076(3) 0.027(2) 0.125(5) 0.015(2) 0.031(3) 0.025(2)
C22 0.061(3) 0.040(2) 0.086(4) 0.022(2) 0.018(3) 0.020(2)
C23 0.055(2) 0.0330(18) 0.050(2) 0.0143(17) 0.0075(19) 0.0122(15)
C24 0.0341(18) 0.0364(17) 0.0268(16) -0.0004(15) 0.0006(14) 0.0019(13)
C25 0.051(2) 0.074(3) 0.0245(18) 0.002(2) 0.0027(16) -0.0080(17)
C26 0.058(3) 0.118(4) 0.030(2) -0.007(3) 0.001(2) -0.003(2)
C27 0.063(3) 0.122(4) 0.045(3) -0.019(3) -0.012(2) 0.045(3)
C28 0.056(3) 0.071(3) 0.063(3) 0.009(2) 0.000(2) 0.037(2)
C29 0.051(2) 0.0415(19) 0.045(2) 0.0075(18) -0.0026(18) 0.0104(16)

loop_
_atom_type_symbol
_atom_type_description
_atom_type_scat_dispersion_real
_atom_type_scat_dispersion_imag
_atom_type_scat_source
C C 0.0033 0.0016 'International Tables Vol C Tables 4.2.6.8 and 6.1.1.4'
H H 0.0000 0.0000 'International Tables Vol C Tables 4.2.6.8 and 6.1.1.4'
N N 0.0061 0.0033 'International Tables Vol C Tables 4.2.6.8 and 6.1.1.4'
O O 0.0106 0.0060 'International Tables Vol C Tables 4.2.6.8 and 6.1.1.4'
P P 0.1023 0.0942 'International Tables Vol C Tables 4.2.6.8 and 6.1.1.4'
S S 0.1246 0.1234 'International Tables Vol C Tables 4.2.6.8 and 6.1.1.4'
Au Au -2.0133 8.8022 'International Tables Vol C Tables 4.2.6.8 and 6.1.1.4'

loop_
_geom_angle_atom_site_label_1
_geom_angle_atom_site_label_2
_geom_angle_atom_site_label_3
_geom_angle
_geom_angle_publ_flag
S1 Au P1 174.39(3) y
Au S1 C1 106.94(12) n
C18 P1 C24 106.50(16) ?
C18 P1 C12 108.35(15) ?
C24 P1 C12 106.36(15) ?
C18 P1 Au 111.97(11) ?
C24 P1 Au 110.02(11) ?
C12 P1 Au 113.28(10) ?
C8' O2' C9' 118.5(11) ?
C8 O2 C9 119.4(7) ?
C1 O3 C10 115.4(3) ?
C1 N1 C2' 119.8(10) ?
C1 N1 C2 119.0(6) ?
N1 C1 O3 120.7(3) ?
N1 C1 S1 125.1(3) ?
O3 C1 S1 114.2(2) ?
N1 C2' C3' 116.0(11) ?
N1 C2' C7' 124.0(11) ?
C3' C2' C7' 120.0 ?
C4' C3' C2' 120.0 ?
C4' C3' H3' 120.0 ?
C2' C3' H3' 120.0 ?
C3' C4' C5' 120.0 ?
C3' C4' H4' 120.0 ?
C5' C4' H4' 120.0 ?
C6' C5' C4' 120.0 ?
C6' C5' C8' 116.4(10) ?
C4' C5' C8' 123.4(10) ?
C5' C6' C7' 120.0 ?
C5' C6' H6' 120.0 ?
C7' C6' H6' 120.0 ?
C6' C7' C2' 120.0 ?
C6' C7' H7' 120.0 ?
C2' C7' H7' 120.0 ?
O1' C8' O2' 122.6(12) ?
O1' C8' C5' 124.5(14) ?
O2' C8' C5' 112.8(12) ?
C3 C2 C7 120.0 ?
C3 C2 N1 121.9(7) ?
C7 C2 N1 118.0(7) ?
C2 C3 C4 120.0 ?
C2 C3 H3 120.0 ?
C4 C3 H3 120.0 ?
C5 C4 C3 120.0 ?
C5 C4 H4 120.0 ?
C3 C4 H4 120.0 ?
C4 C5 C6 120.0 ?
C4 C5 C8 123.1(7) ?
C6 C5 C8 116.9(7) ?
C7 C6 C5 120.0 ?
C7 C6 H6 120.0 ?
C5 C6 H6 120.0 ?
C6 C7 C2 120.0 ?
C6 C7 H7 120.0 ?
C2 C7 H7 120.0 ?
O1 C8 O2 122.5(8) ?
O1 C8 C5 126.2(11) ?
O2 C8 C5 111.2(9) ?
O2 C9 H9D 109.5 ?
O2 C9 H9E 109.5 ?
H9D C9 H9E 109.5 ?
O2 C9 H9F 109.5 ?
H9D C9 H9F 109.5 ?
H9E C9 H9F 109.5 ?
O3 C10 C11 107.7(3) ?
O3 C10 H10A 110.2 ?
C11 C10 H10A 110.2 ?
O3 C10 H10B 110.2 ?
C11 C10 H10B 110.2 ?
H10A C10 H10B 108.5 ?
C10 C11 H11A 109.5 ?
C10 C11 H11B 109.5 ?
H11A C11 H11B 109.5 ?
C10 C11 H11C 109.5 ?
H11A C11 H11C 109.5 ?
H11B C11 H11C 109.5 ?
C13 C12 C17 109.7(3) ?
C13 C12 P1 116.2(2) ?
C17 C12 P1 112.9(2) ?
C13 C12 H12 105.7 ?
C17 C12 H12 105.7 ?
P1 C12 H12 105.7 ?
C14 C13 C12 111.5(3) ?
C14 C13 H13A 109.3 ?
C12 C13 H13A 109.3 ?
C14 C13 H13B 109.3 ?
C12 C13 H13B 109.3 ?
H13A C13 H13B 108.0 ?
C15 C14 C13 111.2(3) ?
C15 C14 H14A 109.4 ?
C13 C14 H14A 109.4 ?
C15 C14 H14B 109.4 ?
C13 C14 H14B 109.4 ?
H14A C14 H14B 108.0 ?
C14 C15 C16 112.2(3) ?
C14 C15 H15A 109.2 ?
C16 C15 H15A 109.2 ?
C14 C15 H15B 109.2 ?
C16 C15 H15B 109.2 ?
H15A C15 H15B 107.9 ?
C17 C16 C15 110.8(3) ?
C17 C16 H16A 109.5 ?
C15 C16 H16A 109.5 ?
C17 C16 H16B 109.5 ?
C15 C16 H16B 109.5 ?
H16A C16 H16B 108.1 ?
C16 C17 C12 111.6(3) ?
C16 C17 H17A 109.3 ?
C12 C17 H17A 109.3 ?
C16 C17 H17B 109.3 ?
C12 C17 H17B 109.3 ?
H17A C17 H17B 108.0 ?
C19 C18 C23 110.5(3) ?
C19 C18 P1 110.0(2) ?
C23 C18 P1 110.0(2) ?
C19 C18 H18 108.8 ?
C23 C18 H18 108.8 ?
P1 C18 H18 108.8 ?
C18 C19 C20 111.1(4) ?
C18 C19 H19A 109.4 ?
C20 C19 H19A 109.4 ?
C18 C19 H19B 109.4 ?
C20 C19 H19B 109.4 ?
H19A C19 H19B 108.0 ?
C21 C20 C19 112.2(4) ?
C21 C20 H20A 109.2 ?
C19 C20 H20A 109.2 ?
C21 C20 H20B 109.2 ?
C19 C20 H20B 109.2 ?
H20A C20 H20B 107.9 ?
C22 C21 C20 110.9(4) ?
C22 C21 H21A 109.5 ?
C20 C21 H21A 109.5 ?
C22 C21 H21B 109.5 ?
C20 C21 H21B 109.5 ?
H21A C21 H21B 108.1 ?
C21 C22 C23 111.3(4) ?
C21 C22 H22A 109.4 ?
C23 C22 H22A 109.4 ?
C21 C22 H22B 109.4 ?
C23 C22 H22B 109.4 ?
H22A C22 H22B 108.0 ?
C18 C23 C22 110.8(4) ?
C18 C23 H23A 109.5 ?
C22 C23 H23A 109.5 ?
C18 C23 H23B 109.5 ?
C22 C23 H23B 109.5 ?
H23A C23 H23B 108.1 ?
C25 C24 C29 111.9(3) ?
C25 C24 P1 115.1(3) ?
C29 C24 P1 110.5(2) ?
C25 C24 H24 106.2 ?
C29 C24 H24 106.2 ?
P1 C24 H24 106.2 ?
C24 C25 C26 109.8(3) ?
C24 C25 H25A 109.7 ?
C26 C25 H25A 109.7 ?
C24 C25 H25B 109.7 ?
C26 C25 H25B 109.7 ?
H25A C25 H25B 108.2 ?
C27 C26 C25 111.5(4) ?
C27 C26 H26A 109.3 ?
C25 C26 H26A 109.3 ?
C27 C26 H26B 109.3 ?
C25 C26 H26B 109.3 ?
H26A C26 H26B 108.0 ?
C28 C27 C26 111.2(4) ?
C28 C27 H27A 109.4 ?
C26 C27 H27A 109.4 ?
C28 C27 H27B 109.4 ?
C26 C27 H27B 109.4 ?
H27A C27 H27B 108.0 ?
C27 C28 C29 111.5(4) ?
C27 C28 H28A 109.3 ?
C29 C28 H28A 109.3 ?
C27 C28 H28B 109.3 ?
C29 C28 H28B 109.3 ?
H28A C28 H28B 108.0 ?
C28 C29 C24 111.1(3) ?
C28 C29 H29A 109.4 ?
C24 C29 H29A 109.4 ?
C28 C29 H29B 109.4 ?
C24 C29 H29B 109.4 ?
H29A C29 H29B 108.0 ?

loop_
_geom_bond_atom_site_label_1
_geom_bond_atom_site_label_2
_geom_bond_distance
_geom_bond_publ_flag
Au S1 2.2954(9) y
Au P1 2.2638(8) y
S1 C1 1.749(4) n
P1 C18 1.827(3) ?
P1 C24 1.842(3) ?
P1 C12 1.842(3) ?
O1' C8' 1.174(14) ?
O2' C8' 1.330(13) ?
O2' C9' 1.523(10) ?
O1 C8 1.188(12) ?
O2 C8 1.333(12) ?
O2 C9 1.522(8) ?
O3 C1 1.357(4) ?
O3 C10 1.455(4) ?
N1 C1 1.260(5) n
N1 C2' 1.383(6) ?
N1 C2 1.429(5) ?
C2' C3' 1.3900 ?
C2' C7' 1.3900 ?
C3' C4' 1.3900 ?
C3' H3' 0.9400 ?
C4' C5' 1.3900 ?
C4' H4' 0.9400 ?
C5' C6' 1.3900 ?
C5' C8' 1.466(9) ?
C6' C7' 1.3900 ?
C6' H6' 0.9400 ?
C7' H7' 0.9400 ?
C9' H9A 0.9700 ?
C9' H9B 0.9700 ?
C9' H9C 0.9700 ?
C2 C3 1.3900 ?
C2 C7 1.3900 ?
C3 C4 1.3900 ?
C3 H3 0.9400 ?
C4 C5 1.3900 ?
C4 H4 0.9400 ?
C5 C6 1.3900 ?
C5 C8 1.490(8) ?
C6 C7 1.3900 ?
C6 H6 0.9400 ?
C7 H7 0.9400 ?
C9 H9D 0.9700 ?
C9 H9E 0.9700 ?
C9 H9F 0.9700 ?
C10 C11 1.478(6) ?
C10 H10A 0.9800 ?
C10 H10B 0.9800 ?
C11 H11A 0.9700 ?
C11 H11B 0.9700 ?
C11 H11C 0.9700 ?
C12 C13 1.534(4) ?
C12 C17 1.537(5) ?
C12 H12 0.9900 ?
C13 C14 1.522(5) ?
C13 H13A 0.9800 ?
C13 H13B 0.9800 ?
C14 C15 1.509(6) ?
C14 H14A 0.9800 ?
C14 H14B 0.9800 ?
C15 C16 1.528(5) ?
C15 H15A 0.9800 ?
C15 H15B 0.9800 ?
C16 C17 1.522(5) ?
C16 H16A 0.9800 ?
C16 H16B 0.9800 ?
C17 H17A 0.9800 ?
C17 H17B 0.9800 ?
C18 C19 1.523(5) ?
C18 C23 1.537(5) ?
C18 H18 0.9900 ?
C19 C20 1.529(4) ?
C19 H19A 0.9800 ?
C19 H19B 0.9800 ?
C20 C21 1.522(8) ?
C20 H20A 0.9800 ?
C20 H20B 0.9800 ?
C21 C22 1.501(7) ?
C21 H21A 0.9800 ?
C21 H21B 0.9800 ?
C22 C23 1.539(4) ?
C22 H22A 0.9800 ?
C22 H22B 0.9800 ?
C23 H23A 0.9800 ?
C23 H23B 0.9800 ?
C24 C25 1.518(5) ?
C24 C29 1.523(5) ?
C24 H24 0.9900 ?
C25 C26 1.527(6) ?
C25 H25A 0.9800 ?
C25 H25B 0.9800 ?
C26 C27 1.511(7) ?
C26 H26A 0.9800 ?
C26 H26B 0.9800 ?
C27 C28 1.497(7) ?
C27 H27A 0.9800 ?
C27 H27B 0.9800 ?
C28 C29 1.518(6) ?
C28 H28A 0.9800 ?
C28 H28B 0.9800 ?
C29 H29A 0.9800 ?
C29 H29B 0.9800 ?

loop_
_geom_hbond_atom_site_label_D
_geom_hbond_atom_site_label_H
_geom_hbond_atom_site_label_A
_geom_hbond_site_symmetry_A
_geom_hbond_distance_DH
_geom_hbond_distance_HA
_geom_hbond_distance_DA
_geom_hbond_angle_DHA
_geom_hbond_publ_flag
C25 H25a O1 4_675 0.98 2.65 3.363(14) 130 y
C16 H16a O2 2_646 0.98 2.67 3.427(10) 134 y

loop_
_geom_torsion_atom_site_label_1
_geom_torsion_atom_site_label_2
_geom_torsion_atom_site_label_3
_geom_torsion_atom_site_label_4
_geom_torsion
C2' N1 C1 O3 -170.1(9)
C2 N1 C1 O3 178.0(6)
C2' N1 C1 S1 10.3(10)
C2 N1 C1 S1 -1.6(7)
C10 O3 C1 N1 2.5(5)
C10 O3 C1 S1 -177.8(3)
Au S1 C1 N1 173.3(3)
Au S1 C1 O3 -6.3(3)
C1 N1 C2' C3' -105.7(11)
C2 N1 C2' C3' -17(7)
C1 N1 C2' C7' 73.4(14)
C2 N1 C2' C7' 162(9)
N1 C2' C3' C4' 179.1(18)
C7' C2' C3' C4' 0.0
C2' C3' C4' C5' 0.0
C3' C4' C5' C6' 0.0
C3' C4' C5' C8' -174.9(16)
C4' C5' C6' C7' 0.0
C8' C5' C6' C7' 175.3(15)
C5' C6' C7' C2' 0.0
N1 C2' C7' C6' -179(2)
C3' C2' C7' C6' 0.0
C9' O2' C8' O1' -0.1(3)
C9' O2' C8' C5' 178.0(15)
C6' C5' C8' O1' -13.0(17)
C4' C5' C8' O1' 162.1(12)
C6' C5' C8' O2' 168.9(9)
C4' C5' C8' O2' -15.9(15)
C1 N1 C2 C3 -93.0(8)
C2' N1 C2 C3 170(9)
C1 N1 C2 C7 89.7(8)
C2' N1 C2 C7 -8(8)
C7 C2 C3 C4 0.0
N1 C2 C3 C4 -177.2(11)
C2 C3 C4 C5 0.0
C3 C4 C5 C6 0.0
C3 C4 C5 C8 -177.3(10)
C4 C5 C6 C7 0.0
C8 C5 C6 C7 177.5(9)
C5 C6 C7 C2 0.0
C3 C2 C7 C6 0.0
N1 C2 C7 C6 177.3(10)
C9 O2 C8 O1 2.3(16)
C9 O2 C8 C5 -179.1(8)
C4 C5 C8 O1 176.3(12)
C6 C5 C8 O1 -1.1(16)
C4 C5 C8 O2 -2.1(12)
C6 C5 C8 O2 -179.5(7)
C1 O3 C10 C11 170.2(4)
C18 P1 C12 C13 28.9(3)
C24 P1 C12 C13 -85.3(3)
Au P1 C12 C13 153.7(2)
C18 P1 C12 C17 -99.2(3)
C24 P1 C12 C17 146.7(2)
Au P1 C12 C17 25.7(3)
C17 C12 C13 C14 -56.3(4)
P1 C12 C13 C14 174.1(3)
C12 C13 C14 C15 56.0(4)
C13 C14 C15 C16 -54.8(5)
C14 C15 C16 C17 54.6(5)
C15 C16 C17 C12 -55.4(4)
C13 C12 C17 C16 56.3(4)
P1 C12 C17 C16 -172.3(2)
C24 P1 C18 C19 -56.0(3)
C12 P1 C18 C19 -170.1(3)
Au P1 C18 C19 64.3(3)
C24 P1 C18 C23 -178.0(3)
C12 P1 C18 C23 67.9(3)
Au P1 C18 C23 -57.7(3)
C23 C18 C19 C20 -54.8(5)
P1 C18 C19 C20 -176.5(3)
C18 C19 C20 C21 54.9(6)
C19 C20 C21 C22 -55.4(6)
C20 C21 C22 C23 56.1(6)
C19 C18 C23 C22 55.9(4)
P1 C18 C23 C22 177.6(3)
C21 C22 C23 C18 -56.9(5)
C18 P1 C24 C25 -58.4(3)
C12 P1 C24 C25 57.0(3)
Au P1 C24 C25 -180.0(3)
C18 P1 C24 C29 173.6(3)
C12 P1 C24 C29 -71.0(3)
Au P1 C24 C29 52.0(3)
C29 C24 C25 C26 -54.9(5)
P1 C24 C25 C26 177.8(3)
C24 C25 C26 C27 56.0(5)
C25 C26 C27 C28 -57.1(5)
C26 C27 C28 C29 56.0(5)
C27 C28 C29 C24 -54.7(5)
C25 C24 C29 C28 54.6(5)
P1 C24 C29 C28 -175.7(3)
